data_7238744
loop_
_publ_author_name
'Serrano, J. Luis'
'P\'erez, Jos\'e'
'Garc\'ia, Luis'
'S\'anchez, Gregorio'
'Garc\'ia, Joaqu\'in'
'Tyagi, Kriti'
'Kapdi, Anant'

_publ_section_title
;
 New phospha-palladacycles: efficient catalysts in the formylation of aryl
 chlorides
;
_journal_issue 32
_journal_name_full 'RSC Advances'
_journal_page_first 12237
_journal_paper_doi 10.1039/c2ra21770h
_journal_volume 2
_journal_year 2012
_chemical_formula_sum 'C53 H54 N2 O5 P2 Pd2'
_chemical_formula_weight 1073.72
_space_group_IT_number 2
_space_group_name_Hall '-P 1'
_space_group_name_H-M_alt 'P -1'
_symmetry_cell_setting triclinic
_symmetry_space_group_name_H-M 'P -1'
_atom_sites_solution_hydrogens geom
_atom_sites_solution_primary direct
_atom_sites_solution_secondary difmap
_audit_creation_method SHELXL-97
_cell_angle_alpha 102.9940(10)
_cell_angle_beta 92.4610(10)
_cell_angle_gamma 113.4320(10)
_cell_formula_units_Z 2
_cell_length_a 13.2632(10)
_cell_length_b 13.7584(10)
_cell_length_c 15.9030(12)
_cell_measurement_temperature 100(2)
_cell_volume 2565.9(3)
_computing_structure_refinement 'SHELXL-97 (Sheldrick, 1997)'
_diffrn_ambient_temperature 100(2)
_diffrn_measured_fraction_theta_full 0.000
_diffrn_measured_fraction_theta_max 0.911
_diffrn_radiation_monochromator graphite
_diffrn_radiation_source 'fine-focus sealed tube'
_diffrn_radiation_type MoK\a
_diffrn_radiation_wavelength 0.71073
_diffrn_reflns_av_R_equivalents 0.0213
_diffrn_reflns_av_sigmaI/netI 0.0270
_diffrn_reflns_limit_h_max 17
_diffrn_reflns_limit_h_min -17
_diffrn_reflns_limit_k_max 18
_diffrn_reflns_limit_k_min -18
_diffrn_reflns_limit_l_max 21
_diffrn_reflns_limit_l_min -21
_diffrn_reflns_number 31383
_diffrn_reflns_theta_full 0.50
_diffrn_reflns_theta_max 28.63
_diffrn_reflns_theta_min 1.33
_exptl_absorpt_coefficient_mu 0.809
_exptl_absorpt_correction_T_max 0.9606
_exptl_absorpt_correction_T_min 0.7648
_exptl_absorpt_correction_type multi-scan
_exptl_absorpt_process_details SADABS
_exptl_crystal_density_diffrn 1.390
_exptl_crystal_density_method 'not measured'
_exptl_crystal_F_000 1096
_exptl_crystal_size_max 0.35
_exptl_crystal_size_mid 0.11
_exptl_crystal_size_min 0.05
_refine_diff_density_max 3.165
_refine_diff_density_min -1.019
_refine_diff_density_rms 0.192
_refine_ls_extinction_method none
_refine_ls_goodness_of_fit_ref 1.082
_refine_ls_hydrogen_treatment constr
_refine_ls_matrix_type full
_refine_ls_number_parameters 562
_refine_ls_number_reflns 12002
_refine_ls_number_restraints 0
_refine_ls_restrained_S_all 1.082
_refine_ls_R_factor_all 0.0562
_refine_ls_R_factor_gt 0.0518
_refine_ls_shift/su_max 0.031
_refine_ls_shift/su_mean 0.000
_refine_ls_structure_factor_coef Fsqd
_refine_ls_weighting_details 'calc w=1/[\s^2^(Fo^2^)+(0.1117P)^2^+7.2804P] where P=(Fo^2^+2Fc^2^)/3'
_refine_ls_weighting_scheme calc
_refine_ls_wR_factor_gt 0.1702
_refine_ls_wR_factor_ref 0.1764
_reflns_number_gt 10883
_reflns_number_total 12002
_reflns_threshold_expression >2sigma(I)
_cod_data_source_file c2ra21770h.txt
_cod_data_source_block cpsaccs
_cod_original_sg_symbol_H-M P-1
_cod_database_code 7238744

loop_
_symmetry_equiv_pos_as_xyz
'x, y, z'
'-x, -y, -z'

loop_
_atom_site_label
_atom_site_type_symbol
_atom_site_fract_x
_atom_site_fract_y
_atom_site_fract_z
_atom_site_U_iso_or_equiv
_atom_site_adp_type
_atom_site_occupancy
_atom_site_symmetry_multiplicity
_atom_site_calc_flag
_atom_site_refinement_flags
Pd1 Pd 0.73407(2) 0.55423(2) 0.355251(18) 0.01743(10) Uani 1 1 d .
Pd2 Pd 0.61680(2) 0.34319(2) 0.188758(18) 0.01771(10) Uani 1 1 d .
P1 P 0.85790(8) 0.69419(8) 0.31386(6) 0.0176(2) Uani 1 1 d .
P2 P 0.72617(8) 0.26111(8) 0.14112(6) 0.0187(2) Uani 1 1 d .
N1 N 0.6357(3) 0.4310(3) 0.4116(2) 0.0226(7) Uani 1 1 d .
N2 N 0.4993(3) 0.4099(3) 0.2073(2) 0.0235(7) Uani 1 1 d .
O1 O 0.5853(2) 0.5701(2) 0.31616(19) 0.0230(6) Uani 1 1 d .
O2 O 0.5680(2) 0.2743(2) 0.29759(19) 0.0239(6) Uani 1 1 d .
O3 O 0.6717(4) 0.5460(3) 0.5495(2) 0.0461(10) Uani 1 1 d .
O4 O 0.3704(3) 0.2741(3) 0.0967(3) 0.0452(9) Uani 1 1 d .
C1 C 0.8696(3) 0.5427(3) 0.4072(3) 0.0236(8) Uani 1 1 d .
H1A H 0.8648 0.5465 0.4697 0.028 Uiso 1 1 calc R
H1B H 0.8650 0.4689 0.3789 0.028 Uiso 1 1 calc R
C2 C 0.9826(3) 0.6258(3) 0.4011(3) 0.0214(8) Uani 1 1 d .
C3 C 1.0815(4) 0.6287(4) 0.4397(3) 0.0289(9) Uani 1 1 d .
H3 H 1.0783 0.5771 0.4716 0.035 Uiso 1 1 calc R
C4 C 1.1828(4) 0.7057(4) 0.4316(3) 0.0339(10) Uani 1 1 d .
H4 H 1.2488 0.7059 0.4576 0.041 Uiso 1 1 calc R
C5 C 1.1907(4) 0.7832(4) 0.3862(3) 0.0313(10) Uani 1 1 d .
H5 H 1.2613 0.8357 0.3809 0.038 Uiso 1 1 calc R
C6 C 1.0946(4) 0.7830(4) 0.3488(3) 0.0262(8) Uani 1 1 d .
H6 H 1.0986 0.8361 0.3184 0.031 Uiso 1 1 calc R
C7 C 0.9912(3) 0.7038(3) 0.3563(3) 0.0204(7) Uani 1 1 d .
C8 C 0.5731(3) 0.3241(3) 0.3746(3) 0.0217(8) Uani 1 1 d .
C9 C 0.5090(4) 0.2659(4) 0.4379(3) 0.0353(11) Uani 1 1 d .
H9A H 0.4280 0.2341 0.4181 0.042 Uiso 1 1 calc R
H9B H 0.5303 0.2066 0.4449 0.042 Uiso 1 1 calc R
C10 C 0.5416(4) 0.3556(4) 0.5222(3) 0.0337(10) Uani 1 1 d .
H10A H 0.5764 0.3374 0.5691 0.040 Uiso 1 1 calc R
H10B H 0.4762 0.3672 0.5411 0.040 Uiso 1 1 calc R
C11 C 0.6239(4) 0.4559(4) 0.4993(3) 0.0302(9) Uani 1 1 d .
C12 C 0.5036(3) 0.5008(3) 0.2627(3) 0.0216(8) Uani 1 1 d .
C13 C 0.3955(4) 0.5130(4) 0.2544(3) 0.0274(9) Uani 1 1 d .
H13A H 0.3609 0.5077 0.3081 0.033 Uiso 1 1 calc R
H13B H 0.4073 0.5842 0.2427 0.033 Uiso 1 1 calc R
C14 C 0.3261(4) 0.4201(4) 0.1793(3) 0.0369(11) Uani 1 1 d .
H14A H 0.3081 0.4468 0.1303 0.044 Uiso 1 1 calc R
H14B H 0.2560 0.3726 0.1962 0.044 Uiso 1 1 calc R
C15 C 0.3983(4) 0.3584(4) 0.1545(3) 0.0336(10) Uani 1 1 d .
C16 C 0.8582(3) 0.6795(3) 0.1975(3) 0.0221(8) Uani 1 1 d .
C17 C 0.7801(4) 0.6951(3) 0.1460(3) 0.0275(9) Uani 1 1 d .
C18 C 0.7876(5) 0.6833(4) 0.0572(3) 0.0363(11) Uani 1 1 d .
H18 H 0.7379 0.6973 0.0220 0.044 Uiso 1 1 calc R
C19 C 0.8655(5) 0.6519(4) 0.0193(3) 0.0415(12) Uani 1 1 d .
H19 H 0.8695 0.6455 -0.0410 0.050 Uiso 1 1 calc R
C20 C 0.9373(4) 0.6298(4) 0.0690(3) 0.0386(11) Uani 1 1 d .
H20 H 0.9882 0.6043 0.0425 0.046 Uiso 1 1 calc R
C21 C 0.9351(4) 0.6451(4) 0.1577(3) 0.0290(9) Uani 1 1 d .
H21 H 0.9863 0.6320 0.1922 0.035 Uiso 1 1 calc R
C22 C 0.6890(4) 0.7223(4) 0.1827(3) 0.0335(10) Uani 1 1 d .
H22A H 0.6952 0.7279 0.2454 0.050 Uiso 1 1 calc R
H22B H 0.6166 0.6643 0.1534 0.050 Uiso 1 1 calc R
H22C H 0.6958 0.7925 0.1732 0.050 Uiso 1 1 calc R
C23 C 0.8695(3) 0.8339(3) 0.3594(3) 0.0225(8) Uani 1 1 d .
C24 C 0.8454(4) 0.8657(4) 0.4443(3) 0.0279(9) Uani 1 1 d .
C25 C 0.8615(5) 0.9746(4) 0.4767(4) 0.0374(11) Uani 1 1 d .
H25 H 0.8446 0.9969 0.5333 0.045 Uiso 1 1 calc R
C26 C 0.9013(5) 1.0516(4) 0.4288(4) 0.0385(11) Uani 1 1 d .
H26 H 0.9111 1.1251 0.4524 0.046 Uiso 1 1 calc R
C27 C 0.9268(4) 1.0197(4) 0.3459(4) 0.0362(11) Uani 1 1 d .
H27 H 0.9551 1.0719 0.3129 0.043 Uiso 1 1 calc R
C28 C 0.9108(4) 0.9118(4) 0.3117(3) 0.0291(9) Uani 1 1 d .
H28 H 0.9280 0.8904 0.2550 0.035 Uiso 1 1 calc R
C29 C 0.8053(5) 0.7880(4) 0.5008(3) 0.0382(12) Uani 1 1 d .
H29A H 0.7978 0.7151 0.4690 0.057 Uiso 1 1 calc R
H29B H 0.7331 0.7834 0.5162 0.057 Uiso 1 1 calc R
H29C H 0.8590 0.8149 0.5541 0.057 Uiso 1 1 calc R
C30 C 0.6436(4) 0.3995(3) 0.0807(3) 0.0277(9) Uani 1 1 d .
H30A H 0.5722 0.3943 0.0540 0.033 Uiso 1 1 calc R
H30B H 0.6951 0.4784 0.0994 0.033 Uiso 1 1 calc R
C31 C 0.6896(4) 0.3439(3) 0.0121(3) 0.0249(8) Uani 1 1 d .
C32 C 0.6812(4) 0.3532(4) -0.0743(3) 0.0343(11) Uani 1 1 d .
H32 H 0.6447 0.3951 -0.0898 0.041 Uiso 1 1 calc R
C33 C 0.7264(5) 0.3006(4) -0.1366(3) 0.0400(12) Uani 1 1 d .
H33 H 0.7204 0.3069 -0.1947 0.048 Uiso 1 1 calc R
C34 C 0.7799(4) 0.2395(4) -0.1153(3) 0.0398(12) Uani 1 1 d .
H34 H 0.8111 0.2049 -0.1585 0.048 Uiso 1 1 calc R
C35 C 0.7882(4) 0.2286(4) -0.0309(3) 0.0319(10) Uani 1 1 d .
H35 H 0.8249 0.1866 -0.0161 0.038 Uiso 1 1 calc R
C36 C 0.7420(3) 0.2799(3) 0.0322(3) 0.0234(8) Uani 1 1 d .
C37 C 0.6734(3) 0.1113(3) 0.1210(3) 0.0215(8) Uani 1 1 d .
C38 C 0.5595(4) 0.0427(3) 0.1127(3) 0.0236(8) Uani 1 1 d .
C39 C 0.5289(4) -0.0711(4) 0.0914(3) 0.0303(9) Uani 1 1 d .
H39 H 0.4526 -0.1189 0.0863 0.036 Uiso 1 1 calc R
C40 C 0.6036(5) -0.1158(4) 0.0778(3) 0.0357(11) Uani 1 1 d .
H40 H 0.5789 -0.1933 0.0625 0.043 Uiso 1 1 calc R
C41 C 0.7165(4) -0.0478(4) 0.0861(3) 0.0320(10) Uani 1 1 d .
H41 H 0.7692 -0.0783 0.0770 0.038 Uiso 1 1 calc R
C42 C 0.7502(4) 0.0645(4) 0.1079(3) 0.0278(9) Uani 1 1 d .
H42 H 0.8270 0.1112 0.1142 0.033 Uiso 1 1 calc R
C43 C 0.4677(4) 0.0801(4) 0.1242(3) 0.0293(9) Uani 1 1 d .
H43A H 0.4991 0.1604 0.1386 0.044 Uiso 1 1 calc R
H43B H 0.4291 0.0548 0.1716 0.044 Uiso 1 1 calc R
H43C H 0.4150 0.0493 0.0700 0.044 Uiso 1 1 calc R
C44 C 0.8653(3) 0.3136(3) 0.2015(3) 0.0222(8) Uani 1 1 d .
C45 C 0.8833(4) 0.2863(4) 0.2798(3) 0.0260(8) Uani 1 1 d .
C46 C 0.9910(4) 0.3303(4) 0.3232(3) 0.0329(10) Uani 1 1 d .
H46 H 1.0046 0.3107 0.3747 0.039 Uiso 1 1 calc R
C47 C 1.0794(4) 0.4024(4) 0.2931(3) 0.0376(11) Uani 1 1 d .
H47 H 1.1523 0.4316 0.3242 0.045 Uiso 1 1 calc R
C48 C 1.0614(4) 0.4319(4) 0.2177(3) 0.0350(11) Uani 1 1 d .
H48 H 1.1215 0.4825 0.1976 0.042 Uiso 1 1 calc R
C49 C 0.9548(3) 0.3866(3) 0.1720(3) 0.0264(8) Uani 1 1 d .
H49 H 0.9424 0.4056 0.1198 0.032 Uiso 1 1 calc R
C50 C 0.7896(4) 0.2119(4) 0.3177(3) 0.0297(9) Uani 1 1 d .
H50A H 0.7191 0.1874 0.2797 0.044 Uiso 1 1 calc R
H50B H 0.7859 0.2522 0.3759 0.044 Uiso 1 1 calc R
H50C H 0.8028 0.1480 0.3221 0.044 Uiso 1 1 calc R
C52 C 0.4726(7) -0.0285(7) 0.3209(5) 0.0653(18) Uiso 1 1 d .
H52A H 0.4044 -0.0284 0.3420 0.098 Uiso 1 1 calc R
H52B H 0.4602 -0.0516 0.2569 0.098 Uiso 1 1 calc R
H52C H 0.5326 0.0455 0.3410 0.098 Uiso 1 1 calc R
C51 C 0.5050(8) -0.1083(7) 0.3561(6) 0.075(2) Uiso 1 1 d .
C53 C 0.4734(11) -0.0964(10) 0.4386(8) 0.111(4) Uiso 1 1 d .
H53A H 0.4065 -0.0824 0.4369 0.166 Uiso 1 1 calc R
H53B H 0.5335 -0.0345 0.4802 0.166 Uiso 1 1 calc R
H53C H 0.4577 -0.1638 0.4569 0.166 Uiso 1 1 calc R
O5A O 0.4273(8) -0.2167(8) 0.3287(6) 0.032(3) Uiso 0.359(13) 1 d P
O5B O 0.5951(14) -0.1262(14) 0.3424(11) 0.149(6) Uiso 0.641(13) 1 d P

loop_
_atom_site_aniso_label
_atom_site_aniso_U_11
_atom_site_aniso_U_22
_atom_site_aniso_U_33
_atom_site_aniso_U_23
_atom_site_aniso_U_13
_atom_site_aniso_U_12
Pd1 0.01950(16) 0.01504(16) 0.01820(16) 0.00593(11) 0.00326(11) 0.00681(12)
Pd2 0.01934(16) 0.01502(16) 0.01864(16) 0.00431(11) 0.00139(11) 0.00725(12)
P1 0.0186(4) 0.0140(4) 0.0214(5) 0.0058(4) 0.0031(4) 0.0073(4)
P2 0.0204(5) 0.0157(4) 0.0186(4) 0.0037(4) 0.0026(4) 0.0068(4)
N1 0.0259(17) 0.0214(16) 0.0201(16) 0.0095(13) 0.0053(13) 0.0071(14)
N2 0.0221(16) 0.0236(17) 0.0244(17) 0.0020(14) -0.0017(13) 0.0119(14)
O1 0.0214(14) 0.0223(14) 0.0274(14) 0.0067(12) 0.0056(11) 0.0109(11)
O2 0.0246(14) 0.0213(14) 0.0229(14) 0.0059(11) 0.0049(11) 0.0066(11)
O3 0.068(3) 0.0267(17) 0.0266(17) 0.0045(14) 0.0144(17) 0.0028(17)
O4 0.045(2) 0.0357(19) 0.047(2) -0.0059(17) -0.0111(17) 0.0197(17)
C1 0.026(2) 0.0203(18) 0.027(2) 0.0087(16) -0.0011(16) 0.0113(16)
C2 0.0237(19) 0.0182(17) 0.0218(18) 0.0006(15) 0.0015(15) 0.0110(15)
C3 0.029(2) 0.031(2) 0.030(2) 0.0061(18) -0.0013(17) 0.0177(18)
C4 0.024(2) 0.040(3) 0.036(2) 0.001(2) -0.0033(18) 0.0173(19)
C5 0.0179(19) 0.033(2) 0.036(2) 0.0012(19) 0.0020(17) 0.0076(17)
C6 0.025(2) 0.0227(19) 0.028(2) 0.0013(16) 0.0056(16) 0.0091(16)
C7 0.0201(18) 0.0186(18) 0.0216(18) 0.0010(14) 0.0020(14) 0.0094(15)
C8 0.0215(18) 0.0231(19) 0.0230(19) 0.0103(15) 0.0054(15) 0.0093(15)
C9 0.039(3) 0.030(2) 0.027(2) 0.0097(18) 0.0159(19) 0.0018(19)
C10 0.045(3) 0.026(2) 0.026(2) 0.0101(18) 0.0126(19) 0.008(2)
C11 0.039(2) 0.027(2) 0.022(2) 0.0091(17) 0.0089(18) 0.0088(19)
C12 0.0208(18) 0.0265(19) 0.0237(19) 0.0128(16) 0.0059(15) 0.0125(16)
C13 0.024(2) 0.031(2) 0.032(2) 0.0068(18) 0.0015(16) 0.0171(18)
C14 0.032(2) 0.035(2) 0.041(3) 0.002(2) -0.008(2) 0.018(2)
C15 0.035(2) 0.030(2) 0.035(2) 0.0062(19) -0.0015(19) 0.015(2)
C16 0.0234(19) 0.0183(18) 0.0211(18) 0.0074(15) 0.0042(15) 0.0041(15)
C17 0.032(2) 0.0192(19) 0.029(2) 0.0118(16) 0.0003(17) 0.0066(17)
C18 0.045(3) 0.030(2) 0.028(2) 0.0131(19) -0.002(2) 0.008(2)
C19 0.048(3) 0.039(3) 0.023(2) 0.008(2) 0.004(2) 0.004(2)
C20 0.034(3) 0.038(3) 0.030(2) 0.001(2) 0.0109(19) 0.005(2)
C21 0.026(2) 0.025(2) 0.027(2) 0.0034(17) 0.0051(17) 0.0045(17)
C22 0.034(2) 0.033(2) 0.037(2) 0.015(2) -0.0036(19) 0.015(2)
C23 0.0217(18) 0.0163(17) 0.030(2) 0.0048(15) 0.0022(15) 0.0087(15)
C24 0.028(2) 0.022(2) 0.034(2) 0.0042(17) 0.0062(17) 0.0120(17)
C25 0.046(3) 0.024(2) 0.042(3) 0.003(2) 0.011(2) 0.017(2)
C26 0.047(3) 0.022(2) 0.048(3) 0.004(2) 0.004(2) 0.019(2)
C27 0.042(3) 0.020(2) 0.049(3) 0.015(2) 0.003(2) 0.0138(19)
C28 0.034(2) 0.022(2) 0.032(2) 0.0088(17) 0.0047(18) 0.0108(18)
C29 0.056(3) 0.025(2) 0.030(2) 0.0053(18) 0.020(2) 0.013(2)
C30 0.040(2) 0.0195(19) 0.023(2) 0.0084(16) 0.0010(17) 0.0116(18)
C31 0.029(2) 0.0148(17) 0.0208(19) 0.0049(15) 0.0010(16) -0.0002(15)
C32 0.047(3) 0.023(2) 0.023(2) 0.0111(17) 0.0009(19) 0.0021(19)
C33 0.047(3) 0.033(2) 0.020(2) 0.0068(18) 0.006(2) -0.002(2)
C34 0.034(3) 0.041(3) 0.025(2) 0.001(2) 0.0104(19) -0.001(2)
C35 0.027(2) 0.033(2) 0.027(2) 0.0040(18) 0.0066(17) 0.0059(18)
C36 0.0247(19) 0.0175(18) 0.0196(18) 0.0030(14) 0.0022(15) 0.0015(15)
C37 0.028(2) 0.0159(17) 0.0191(18) 0.0034(14) 0.0015(15) 0.0080(15)
C38 0.026(2) 0.025(2) 0.0207(18) 0.0095(16) 0.0013(15) 0.0104(16)
C39 0.030(2) 0.022(2) 0.028(2) 0.0090(17) -0.0059(17) 0.0002(17)
C40 0.049(3) 0.019(2) 0.034(2) 0.0062(18) -0.010(2) 0.0101(19)
C41 0.039(2) 0.026(2) 0.035(2) 0.0036(18) 0.0006(19) 0.0202(19)
C42 0.028(2) 0.025(2) 0.029(2) 0.0046(17) 0.0035(17) 0.0117(17)
C43 0.028(2) 0.024(2) 0.032(2) 0.0072(17) 0.0030(17) 0.0066(17)
C44 0.0230(19) 0.0205(18) 0.0228(18) 0.0004(15) 0.0027(15) 0.0117(15)
C45 0.028(2) 0.027(2) 0.026(2) 0.0025(16) 0.0025(16) 0.0165(17)
C46 0.031(2) 0.039(3) 0.028(2) -0.0017(19) -0.0017(18) 0.021(2)
C47 0.024(2) 0.042(3) 0.039(3) -0.008(2) -0.0038(19) 0.018(2)
C48 0.022(2) 0.030(2) 0.043(3) -0.004(2) 0.0071(19) 0.0076(18)
C49 0.023(2) 0.024(2) 0.028(2) 0.0008(16) 0.0043(16) 0.0093(16)
C50 0.031(2) 0.038(2) 0.025(2) 0.0112(18) 0.0031(17) 0.0184(19)

loop_
_atom_type_symbol
_atom_type_description
_atom_type_scat_dispersion_real
_atom_type_scat_dispersion_imag
_atom_type_scat_source
C C 0.0033 0.0016 'International Tables Vol C Tables 4.2.6.8 and 6.1.1.4'
H H 0.0000 0.0000 'International Tables Vol C Tables 4.2.6.8 and 6.1.1.4'
N N 0.0061 0.0033 'International Tables Vol C Tables 4.2.6.8 and 6.1.1.4'
O O 0.0106 0.0060 'International Tables Vol C Tables 4.2.6.8 and 6.1.1.4'
P P 0.1023 0.0942 'International Tables Vol C Tables 4.2.6.8 and 6.1.1.4'
Pd Pd -0.9988 1.0072 'International Tables Vol C Tables 4.2.6.8 and 6.1.1.4'

loop_
_geom_angle_atom_site_label_1
_geom_angle_atom_site_label_2
_geom_angle_atom_site_label_3
_geom_angle
C1 Pd1 N1 88.40(15)
C1 Pd1 O1 172.92(15)
N1 Pd1 O1 87.58(13)
C1 Pd1 P1 84.40(12)
N1 Pd1 P1 171.13(10)
O1 Pd1 P1 99.03(8)
C1 Pd1 Pd2 106.34(12)
N1 Pd1 Pd2 77.12(10)
O1 Pd1 Pd2 78.42(8)
P1 Pd1 Pd2 109.89(3)
C30 Pd2 N2 87.54(17)
C30 Pd2 O2 173.34(16)
N2 Pd2 O2 88.37(13)
C30 Pd2 P2 84.03(14)
N2 Pd2 P2 168.53(10)
O2 Pd2 P2 99.27(9)
C30 Pd2 Pd1 106.86(12)
N2 Pd2 Pd1 75.74(10)
O2 Pd2 Pd1 77.17(8)
P2 Pd2 Pd1 114.19(3)
C7 P1 C16 105.90(19)
C7 P1 C23 102.47(18)
C16 P1 C23 105.21(19)
C7 P1 Pd1 104.42(14)
C16 P1 Pd1 117.39(13)
C23 P1 Pd1 119.64(14)
C36 P2 C44 107.31(19)
C36 P2 C37 102.39(18)
C44 P2 C37 104.22(19)
C36 P2 Pd2 104.11(15)
C44 P2 Pd2 118.08(13)
C37 P2 Pd2 119.13(14)
C8 N1 C11 109.4(3)
C8 N1 Pd1 129.8(3)
C11 N1 Pd1 120.7(3)
C12 N2 C15 108.8(4)
C12 N2 Pd2 131.7(3)
C15 N2 Pd2 119.5(3)
C12 O1 Pd1 127.1(3)
C8 O2 Pd2 127.9(3)
C2 C1 Pd1 118.4(3)
C7 C2 C3 117.8(4)
C7 C2 C1 119.5(4)
C3 C2 C1 122.7(4)
C4 C3 C2 120.5(4)
C3 C4 C5 121.3(4)
C6 C5 C4 119.3(4)
C5 C6 C7 119.5(4)
C2 C7 C6 121.6(4)
C2 C7 P1 113.2(3)
C6 C7 P1 125.2(3)
O2 C8 N1 125.8(4)
O2 C8 C9 121.7(4)
N1 C8 C9 112.5(4)
C10 C9 C8 103.7(4)
C9 C10 C11 103.7(4)
O3 C11 N1 124.3(4)
O3 C11 C10 125.1(4)
N1 C11 C10 110.6(4)
O1 C12 N2 125.8(4)
O1 C12 C13 121.4(4)
N2 C12 C13 112.7(4)
C14 C13 C12 103.5(4)
C13 C14 C15 103.9(4)
O4 C15 N2 124.2(5)
O4 C15 C14 125.0(5)
N2 C15 C14 110.8(4)
C21 C16 C17 119.5(4)
C21 C16 P1 118.3(3)
C17 C16 P1 122.1(3)
C18 C17 C16 118.0(4)
C18 C17 C22 119.4(4)
C16 C17 C22 122.5(4)
C19 C18 C17 121.6(5)
C20 C19 C18 120.1(5)
C21 C20 C19 119.6(5)
C20 C21 C16 120.9(5)
C28 C23 C24 119.8(4)
C28 C23 P1 119.1(3)
C24 C23 P1 120.9(3)
C25 C24 C23 118.0(4)
C25 C24 C29 119.2(4)
C23 C24 C29 122.8(4)
C26 C25 C24 122.2(5)
C25 C26 C27 119.3(4)
C28 C27 C26 119.9(5)
C27 C28 C23 120.9(4)
C31 C30 Pd2 117.2(3)
C36 C31 C32 118.5(4)
C36 C31 C30 120.0(4)
C32 C31 C30 121.5(4)
C33 C32 C31 119.8(5)
C34 C33 C32 121.0(4)
C33 C34 C35 120.1(5)
C34 C35 C36 119.6(5)
C31 C36 C35 121.0(4)
C31 C36 P2 111.9(3)
C35 C36 P2 126.7(4)
C42 C37 C38 119.7(4)
C42 C37 P2 117.7(3)
C38 C37 P2 122.5(3)
C39 C38 C37 117.1(4)
C39 C38 C43 117.0(4)
C37 C38 C43 126.0(4)
C40 C39 C38 122.9(4)
C39 C40 C41 120.0(4)
C42 C41 C40 118.9(4)
C41 C42 C37 121.4(4)
C49 C44 C45 119.6(4)
C49 C44 P2 119.0(3)
C45 C44 P2 121.3(3)
C46 C45 C44 118.3(4)
C46 C45 C50 119.2(4)
C44 C45 C50 122.4(4)
C47 C46 C45 121.6(5)
C46 C47 C48 120.2(4)
C49 C48 C47 119.2(5)
C48 C49 C44 121.0(4)
O5B C51 O5A 97.7(10)
O5B C51 C53 120.5(12)
O5A C51 C53 91.7(9)
O5B C51 C52 125.4(11)
O5A C51 C52 114.2(8)
C53 C51 C52 102.3(8)

loop_
_geom_bond_atom_site_label_1
_geom_bond_atom_site_label_2
_geom_bond_distance
Pd1 C1 2.024(4)
Pd1 N1 2.099(3)
Pd1 O1 2.151(3)
Pd1 P1 2.2330(10)
Pd1 Pd2 3.2338(4)
Pd2 C30 2.028(4)
Pd2 N2 2.101(3)
Pd2 O2 2.158(3)
Pd2 P2 2.2284(10)
P1 C7 1.808(4)
P1 C16 1.816(4)
P1 C23 1.837(4)
P2 C36 1.817(4)
P2 C44 1.823(4)
P2 C37 1.838(4)
N1 C8 1.339(5)
N1 C11 1.390(5)
N2 C12 1.337(5)
N2 C15 1.372(6)
O1 C12 1.241(5)
O2 C8 1.246(5)
O3 C11 1.210(6)
O4 C15 1.215(6)
C1 C2 1.504(6)
C2 C7 1.389(6)
C2 C3 1.407(6)
C3 C4 1.374(7)
C4 C5 1.392(7)
C5 C6 1.380(6)
C6 C7 1.402(6)
C8 C9 1.507(6)
C9 C10 1.512(6)
C10 C11 1.514(6)
C12 C13 1.512(5)
C13 C14 1.481(7)
C14 C15 1.525(7)
C16 C21 1.403(6)
C16 C17 1.404(6)
C17 C18 1.397(6)
C17 C22 1.505(7)
C18 C19 1.382(8)
C19 C20 1.378(8)
C20 C21 1.382(6)
C23 C28 1.400(6)
C23 C24 1.413(6)
C24 C25 1.394(6)
C24 C29 1.502(7)
C25 C26 1.390(8)
C26 C27 1.393(8)
C27 C28 1.387(6)
C30 C31 1.483(6)
C31 C36 1.398(6)
C31 C32 1.411(6)
C32 C33 1.393(8)
C33 C34 1.381(9)
C34 C35 1.388(7)
C35 C36 1.400(6)
C37 C42 1.406(6)
C37 C38 1.408(6)
C38 C39 1.406(6)
C38 C43 1.501(6)
C39 C40 1.360(7)
C40 C41 1.396(7)
C41 C42 1.379(6)
C44 C49 1.396(6)
C44 C45 1.417(6)
C45 C46 1.387(6)
C45 C50 1.511(6)
C46 C47 1.386(8)
C47 C48 1.391(8)
C48 C49 1.387(6)
C52 C51 1.528(12)
C51 O5B 1.329(17)
C51 O5A 1.387(13)
C51 C53 1.389(14)
